data_8104848
loop_
_publ_author_name
'Wirthensohn, Raphael'
'Finze, Maik'

_publ_section_title
;
 The crystal structure of trimethylsulfonium
 tris(trifluoromethylsulfonyl)methanide, C7H9F9O6S4
;
_journal_issue 2
_journal_name_full 'Zeitschrift f\"ur Kristallographie - New Crystal Structures'
_journal_page_first 417
_journal_page_last 419
_journal_paper_doi 10.1515/ncrs-2020-0612
_journal_volume 236
_journal_year 2021
_chemical_formula_moiety 'C4 F9 O6 S3, C3 H9 S'
_chemical_formula_sum 'C7 H9 F9 O6 S4'
_chemical_formula_weight 488.38
_chemical_name_systematic
;
trimethylsulfonium tris((trifluoromethyl)sulfonyl)methanide
;
_space_group_crystal_system orthorhombic
_space_group_IT_number 19
_space_group_name_Hall 'P 2ac 2ab'
_space_group_name_H-M_alt 'P 21 21 21'
_atom_sites_solution_hydrogens geom
_atom_sites_solution_primary dual
_atom_sites_solution_secondary difmap
_cell_angle_alpha 90
_cell_angle_beta 90
_cell_angle_gamma 90
_cell_formula_units_Z 4
_cell_length_a 8.80180(10)
_cell_length_b 10.96580(10)
_cell_length_c 16.91360(10)
_cell_measurement_reflns_used 85683
_cell_measurement_temperature 100(2)
_cell_measurement_theta_max 77.0580
_cell_measurement_theta_min 4.0600
_cell_volume 1632.48(3)
_computing_cell_refinement 'CrysAlisPro 1.171.41.89a (Rigaku OD, 2019) [1]'
_computing_data_collection 'CrysAlisPro 1.171.41.89a (Rigaku OD, 2019) [1]'
_computing_data_reduction 'CrysAlisPro 1.171.41.89a (Rigaku OD, 2019) [1]'
_computing_molecular_graphics 'Diamond 4.5.1 (Brandenburg, 1999, Crystal Impact GbR, Bonn, Germany) [4]'
_computing_publication_material 'SHELXL-2018/3 (Sheldrick, 2018) [3]'
_computing_structure_refinement 'SHELXL-2018/3 (Sheldrick, 2018) [3]'
_computing_structure_solution 'SHELXT 2014/4 (Sheldrick, 2014) [2]'
_diffrn_ambient_environment N~2~
_diffrn_ambient_temperature 99.99(10)
_diffrn_detector 'Hybrid Pixel Array Detector'
_diffrn_detector_area_resol_mean 10.0000
_diffrn_detector_type HyPix
_diffrn_measured_fraction_theta_full 1.000
_diffrn_measured_fraction_theta_max 1.000
_diffrn_measurement_device 'four-circle diffractometer'
_diffrn_measurement_device_type 'XtaLAB Synergy, Dualflex, HyPix'
_diffrn_radiation_monochromator mirror
_diffrn_radiation_probe x-ray
_diffrn_radiation_type 'Cu K\a'
_diffrn_radiation_wavelength 1.54184
_diffrn_reflns_av_R_equivalents 0.0515
_diffrn_reflns_av_unetI/netI 0.0108
_diffrn_reflns_Laue_measured_fraction_full 1.000
_diffrn_reflns_Laue_measured_fraction_max 1.000
_diffrn_reflns_limit_h_max 10
_diffrn_reflns_limit_h_min -11
_diffrn_reflns_limit_k_max 13
_diffrn_reflns_limit_k_min -13
_diffrn_reflns_limit_l_max 21
_diffrn_reflns_limit_l_min -21
_diffrn_reflns_number 106974
_diffrn_reflns_point_group_measured_fraction_full 1.000
_diffrn_reflns_point_group_measured_fraction_max 1.000
_diffrn_reflns_theta_full 72.000
_diffrn_reflns_theta_max 77.098
_diffrn_reflns_theta_min 4.806
_diffrn_source 'micro-focus sealed X-ray tube'
_diffrn_source_type 'PhotonJet (Cu) X-ray Source'
_exptl_absorpt_coefficient_mu 6.572
_exptl_absorpt_correction_T_max 0.824
_exptl_absorpt_correction_T_min 0.059
_exptl_absorpt_correction_type multi-scan
_exptl_absorpt_process_details
;
CrysAlisPro 1.171.41.89a (Rigaku Oxford Diffraction, 2020)
Numerical absorption correction based on gaussian integration over
a multifaceted crystal model
Empirical absorption correction using spherical harmonics,
implemented in SCALE3 ABSPACK scaling algorithm.
;
_exptl_crystal_colour colourless
_exptl_crystal_density_diffrn 1.987
_exptl_crystal_description block
_exptl_crystal_F_000 976
_exptl_crystal_size_max 0.500
_exptl_crystal_size_mid 0.330
_exptl_crystal_size_min 0.280
_refine_diff_density_max 0.286
_refine_diff_density_min -0.260
_refine_diff_density_rms 0.050
_refine_ls_abs_structure_details
;
 Refined as an inversion twin.
;
_refine_ls_abs_structure_Flack 0.459(16)
_refine_ls_extinction_coef .
_refine_ls_extinction_method none
_refine_ls_goodness_of_fit_ref 1.085
_refine_ls_hydrogen_treatment constr
_refine_ls_matrix_type full
_refine_ls_number_parameters 239
_refine_ls_number_reflns 3454
_refine_ls_number_restraints 0
_refine_ls_restrained_S_all 1.085
_refine_ls_R_factor_all 0.0222
_refine_ls_R_factor_gt 0.0222
_refine_ls_shift/su_max 0.000
_refine_ls_shift/su_mean 0.000
_refine_ls_structure_factor_coef Fsqd
_refine_ls_weighting_details 'w=1/[\s^2^(Fo^2^)+(0.0401P)^2^+0.4968P] where P=(Fo^2^+2Fc^2^)/3'
_refine_ls_weighting_scheme calc
_refine_ls_wR_factor_gt 0.0604
_refine_ls_wR_factor_ref 0.0604
_reflns_Friedel_coverage 0.739
_reflns_Friedel_fraction_full 1.000
_reflns_Friedel_fraction_max 0.999
_reflns_number_gt 3451
_reflns_number_total 3454
_reflns_threshold_expression 'I > 2\s(I)'
_cod_data_source_file suppl_j_ncrs-2020-0612_suppl.cif
_cod_data_source_block test1_a
_cod_database_code 8104848
_shelx_space_group_comment
;
The symmetry employed for this shelxl refinement is uniquely defined
by the following loop, which should always be used as a source of
symmetry information in preference to the above space-group names.
They are only intended as comments.
;
_shelx_estimated_absorpt_t_min 0.138
_shelx_estimated_absorpt_t_max 0.261
_oxdiff_exptl_absorpt_empirical_full_min 0.705
_oxdiff_exptl_absorpt_empirical_full_max 1.276
_oxdiff_exptl_absorpt_empirical_details
;
Empirical correction (ABSPACK) includes:
- Absorption correction using spherical harmonics
- Frame scaling
;

loop_
_space_group_symop_operation_xyz
'x, y, z'
'-x+1/2, -y, z+1/2'
'-x, y+1/2, -z+1/2'
'x+1/2, -y+1/2, -z'

loop_
_atom_site_label
_atom_site_type_symbol
_atom_site_fract_x
_atom_site_fract_y
_atom_site_fract_z
_atom_site_U_iso_or_equiv
_atom_site_adp_type
_atom_site_occupancy
_atom_site_site_symmetry_order
_atom_site_calc_flag
_atom_site_refinement_flags_posn
_atom_site_refinement_flags_adp
_atom_site_refinement_flags_occupancy
_atom_site_disorder_assembly
_atom_site_disorder_group
C1_1 C 0.3067(3) 0.3541(2) 0.42660(14) 0.0249(5) Uani 1 1 d . . . . .
S1_1 S 0.35961(6) 0.49696(5) 0.37304(3) 0.02142(13) Uani 1 1 d . . . . .
F1_1 F 0.42950(19) 0.29494(15) 0.45107(11) 0.0359(4) Uani 1 1 d . . . . .
O1_1 O 0.3952(2) 0.57813(18) 0.43680(11) 0.0280(4) Uani 1 1 d . . . . .
C2_1 C 0.4757(3) 0.4897(2) 0.15300(14) 0.0279(5) Uani 1 1 d . . . . .
S2_1 S 0.50395(6) 0.38004(5) 0.23488(3) 0.02170(13) Uani 1 1 d . . . . .
F2_1 F 0.22620(19) 0.38664(16) 0.48996(9) 0.0346(4) Uani 1 1 d . . . . .
O2_1 O 0.2323(2) 0.52015(17) 0.32299(10) 0.0259(4) Uani 1 1 d . . . . .
C3_1 C 0.7838(3) 0.3973(2) 0.40938(15) 0.0270(5) Uani 1 1 d . . . . .
S3_1 S 0.69775(7) 0.51786(5) 0.34747(3) 0.02185(13) Uani 1 1 d . . . . .
F3_1 F 0.22247(19) 0.27995(15) 0.38364(9) 0.0309(3) Uani 1 1 d . . . . .
O3_1 O 0.3649(2) 0.31357(17) 0.23848(11) 0.0281(4) Uani 1 1 d . . . . .
C4_1 C 0.5214(3) 0.4663(2) 0.31936(14) 0.0214(4) Uani 1 1 d . . . . .
O4_1 O 0.6429(2) 0.31989(17) 0.21490(11) 0.0285(4) Uani 1 1 d . . . . .
F4_1 F 0.3499(2) 0.55323(18) 0.16235(10) 0.0430(4) Uani 1 1 d . . . . .
O5_1 O 0.7951(2) 0.52201(17) 0.27979(10) 0.0268(4) Uani 1 1 d . . . . .
F5_1 F 0.4628(3) 0.42691(18) 0.08633(10) 0.0449(5) Uani 1 1 d . . . . .
O6_1 O 0.6911(2) 0.61938(17) 0.39992(11) 0.0283(4) Uani 1 1 d . . . . .
F6_1 F 0.5911(2) 0.56497(18) 0.14605(11) 0.0454(5) Uani 1 1 d . . . . .
F7_1 F 0.7794(2) 0.28927(14) 0.37505(10) 0.0351(4) Uani 1 1 d . . . . .
F8_1 F 0.92796(19) 0.42713(18) 0.42247(11) 0.0399(4) Uani 1 1 d . . . . .
F9_1 F 0.71355(18) 0.38993(16) 0.47885(9) 0.0321(3) Uani 1 1 d . . . . .
C1_2 C 0.0209(3) 0.2908(3) 0.22124(15) 0.0297(5) Uani 1 1 d . . . . .
H1A_2 H -0.089631 0.289526 0.228302 0.044 Uiso 1 1 calc R U . . .
H1AB_2 H 0.066205 0.347712 0.259168 0.044 Uiso 1 1 calc R U . . .
H1AC_2 H 0.061834 0.208845 0.230161 0.044 Uiso 1 1 calc R U . . .
S1_2 S 0.06499(7) 0.33877(5) 0.12289(4) 0.02495(13) Uani 1 1 d . . . . .
C2_2 C -0.0184(4) 0.4872(2) 0.12157(17) 0.0349(6) Uani 1 1 d . . . . .
H2A_2 H -0.013737 0.520471 0.067837 0.052 Uiso 1 1 calc R U . . .
H2AB_2 H 0.037455 0.540894 0.157657 0.052 Uiso 1 1 calc R U . . .
H2AC_2 H -0.124672 0.481822 0.138490 0.052 Uiso 1 1 calc R U . . .
C3_2 C -0.0694(4) 0.2522(3) 0.06682(16) 0.0345(6) Uani 1 1 d . . . . .
H3A_2 H -0.067806 0.279482 0.011649 0.052 Uiso 1 1 calc R U . . .
H3AB_2 H -0.171373 0.264242 0.088786 0.052 Uiso 1 1 calc R U . . .
H3AC_2 H -0.042768 0.165545 0.069320 0.052 Uiso 1 1 calc R U . . .

loop_
_atom_site_aniso_label
_atom_site_aniso_U_11
_atom_site_aniso_U_22
_atom_site_aniso_U_33
_atom_site_aniso_U_23
_atom_site_aniso_U_13
_atom_site_aniso_U_12
C1_1 0.0243(11) 0.0300(12) 0.0205(11) 0.0015(9) 0.0015(9) 0.0006(10)
S1_1 0.0219(3) 0.0239(2) 0.0184(2) -0.0014(2) 0.0005(2) 0.0014(2)
F1_1 0.0283(8) 0.0384(9) 0.0411(9) 0.0146(7) -0.0032(7) 0.0016(7)
O1_1 0.0289(9) 0.0316(9) 0.0233(8) -0.0064(7) 0.0021(7) 0.0001(7)
C2_1 0.0319(13) 0.0333(12) 0.0184(10) 0.0002(10) -0.0027(9) -0.0011(11)
S2_1 0.0232(3) 0.0242(3) 0.0176(3) -0.0019(2) 0.0001(2) 0.0000(2)
F2_1 0.0397(9) 0.0417(9) 0.0223(7) -0.0002(7) 0.0091(6) -0.0017(7)
O2_1 0.0245(9) 0.0289(9) 0.0243(8) 0.0000(7) -0.0018(7) 0.0033(7)
C3_1 0.0251(11) 0.0324(13) 0.0234(11) 0.0041(10) -0.0018(9) 0.0005(10)
S3_1 0.0224(3) 0.0238(3) 0.0194(2) -0.0005(2) -0.0004(2) -0.0012(2)
F3_1 0.0350(8) 0.0321(7) 0.0258(7) 0.0012(6) -0.0022(6) -0.0080(6)
O3_1 0.0293(9) 0.0298(9) 0.0252(8) -0.0052(7) 0.0017(7) -0.0037(7)
C4_1 0.0221(11) 0.0244(10) 0.0178(9) -0.0002(8) -0.0005(9) 0.0002(9)
O4_1 0.0283(9) 0.0313(9) 0.0258(9) -0.0057(7) 0.0006(7) 0.0025(8)
F4_1 0.0456(10) 0.0529(10) 0.0305(8) 0.0108(8) 0.0029(8) 0.0190(9)
O5_1 0.0256(8) 0.0311(9) 0.0236(8) 0.0016(7) 0.0025(7) -0.0027(7)
F5_1 0.0660(13) 0.0503(10) 0.0185(7) -0.0040(7) -0.0042(8) 0.0022(9)
O6_1 0.0289(9) 0.0284(8) 0.0277(9) -0.0059(7) -0.0025(7) -0.0025(8)
F6_1 0.0446(10) 0.0524(10) 0.0392(10) 0.0200(8) -0.0097(8) -0.0162(8)
F7_1 0.0470(9) 0.0280(7) 0.0303(8) 0.0011(7) -0.0028(7) 0.0060(7)
F8_1 0.0241(7) 0.0495(9) 0.0460(10) 0.0112(8) -0.0080(7) -0.0022(7)
F9_1 0.0327(8) 0.0425(9) 0.0209(7) 0.0058(6) -0.0003(6) 0.0018(7)
C1_2 0.0302(12) 0.0363(13) 0.0225(11) 0.0039(10) 0.0001(10) 0.0053(11)
S1_2 0.0237(3) 0.0284(3) 0.0228(3) -0.0001(2) 0.0018(2) 0.0008(2)
C2_2 0.0420(15) 0.0309(12) 0.0317(12) 0.0042(11) 0.0083(12) 0.0070(12)
C3_2 0.0422(15) 0.0374(14) 0.0239(12) 0.0009(11) -0.0038(11) -0.0097(12)

loop_
_atom_type_symbol
_atom_type_description
_atom_type_scat_dispersion_real
_atom_type_scat_dispersion_imag
_atom_type_scat_source
C C 0.0181 0.0091 'International Tables Vol C Tables 4.2.6.8 and 6.1.1.4'
H H 0.0000 0.0000 'International Tables Vol C Tables 4.2.6.8 and 6.1.1.4'
O O 0.0492 0.0322 'International Tables Vol C Tables 4.2.6.8 and 6.1.1.4'
F F 0.0727 0.0534 'International Tables Vol C Tables 4.2.6.8 and 6.1.1.4'
S S 0.3331 0.5567 'International Tables Vol C Tables 4.2.6.8 and 6.1.1.4'

loop_
_geom_angle_atom_site_label_1
_geom_angle_atom_site_label_2
_geom_angle_atom_site_label_3
_geom_angle
_geom_angle_site_symmetry_1
_geom_angle_site_symmetry_3
F3_1 C1_1 F1_1 109.2(2) . .
F3_1 C1_1 F2_1 108.0(2) . .
F1_1 C1_1 F2_1 108.2(2) . .
F3_1 C1_1 S1_1 112.94(17) . .
F1_1 C1_1 S1_1 110.99(17) . .
F2_1 C1_1 S1_1 107.29(18) . .
O2_1 S1_1 O1_1 120.50(11) . .
O2_1 S1_1 C4_1 111.80(11) . .
O1_1 S1_1 C4_1 109.70(11) . .
O2_1 S1_1 C1_1 103.97(11) . .
O1_1 S1_1 C1_1 102.16(11) . .
C4_1 S1_1 C1_1 107.31(12) . .
F6_1 C2_1 F4_1 109.1(2) . .
F6_1 C2_1 F5_1 108.4(2) . .
F4_1 C2_1 F5_1 107.7(2) . .
F6_1 C2_1 S2_1 111.79(18) . .
F4_1 C2_1 S2_1 111.52(17) . .
F5_1 C2_1 S2_1 108.12(18) . .
O3_1 S2_1 O4_1 120.55(11) . .
O3_1 S2_1 C4_1 108.80(11) . .
O4_1 S2_1 C4_1 111.93(12) . .
O3_1 S2_1 C2_1 104.39(12) . .
O4_1 S2_1 C2_1 103.75(12) . .
C4_1 S2_1 C2_1 106.06(12) . .
F7_1 C3_1 F8_1 108.9(2) . .
F7_1 C3_1 F9_1 108.7(2) . .
F8_1 C3_1 F9_1 108.2(2) . .
F7_1 C3_1 S3_1 112.36(18) . .
F8_1 C3_1 S3_1 108.01(18) . .
F9_1 C3_1 S3_1 110.66(18) . .
O6_1 S3_1 O5_1 119.87(11) . .
O6_1 S3_1 C4_1 113.10(11) . .
O5_1 S3_1 C4_1 109.26(11) . .
O6_1 S3_1 C3_1 102.89(12) . .
O5_1 S3_1 C3_1 103.33(12) . .
C4_1 S3_1 C3_1 106.93(12) . .
S3_1 C4_1 S2_1 119.43(14) . .
S3_1 C4_1 S1_1 122.45(14) . .
S2_1 C4_1 S1_1 118.12(14) . .
S1_2 C1_2 H1A_2 109.5 . .
S1_2 C1_2 H1AB_2 109.5 . .
H1A_2 C1_2 H1AB_2 109.5 . .
S1_2 C1_2 H1AC_2 109.5 . .
H1A_2 C1_2 H1AC_2 109.5 . .
H1AB_2 C1_2 H1AC_2 109.5 . .
C2_2 S1_2 C1_2 100.99(13) . .
C2_2 S1_2 C3_2 101.84(15) . .
C1_2 S1_2 C3_2 101.16(13) . .
S1_2 C2_2 H2A_2 109.5 . .
S1_2 C2_2 H2AB_2 109.5 . .
H2A_2 C2_2 H2AB_2 109.5 . .
S1_2 C2_2 H2AC_2 109.5 . .
H2A_2 C2_2 H2AC_2 109.5 . .
H2AB_2 C2_2 H2AC_2 109.5 . .
S1_2 C3_2 H3A_2 109.5 . .
S1_2 C3_2 H3AB_2 109.5 . .
H3A_2 C3_2 H3AB_2 109.5 . .
S1_2 C3_2 H3AC_2 109.5 . .
H3A_2 C3_2 H3AC_2 109.5 . .
H3AB_2 C3_2 H3AC_2 109.5 . .

loop_
_geom_bond_atom_site_label_1
_geom_bond_atom_site_label_2
_geom_bond_distance
_geom_bond_site_symmetry_2
C1_1 F3_1 1.318(3) .
C1_1 F1_1 1.326(3) .
C1_1 F2_1 1.334(3) .
C1_1 S1_1 1.869(3) .
S1_1 O2_1 1.4272(18) .
S1_1 O1_1 1.4330(19) .
S1_1 C4_1 1.722(2) .
C2_1 F6_1 1.314(3) .
C2_1 F4_1 1.318(3) .
C2_1 F5_1 1.326(3) .
C2_1 S2_1 1.851(3) .
S2_1 O3_1 1.4260(19) .
S2_1 O4_1 1.4298(19) .
S2_1 C4_1 1.720(2) .
C3_1 F7_1 1.319(3) .
C3_1 F8_1 1.329(3) .
C3_1 F9_1 1.330(3) .
C3_1 S3_1 1.849(3) .
S3_1 O6_1 1.4246(18) .
S3_1 O5_1 1.4306(18) .
S3_1 C4_1 1.719(2) .
C1_2 S1_2 1.787(3) .
C1_2 H1A_2 0.9800 .
C1_2 H1AB_2 0.9800 .
C1_2 H1AC_2 0.9800 .
S1_2 C2_2 1.786(3) .
S1_2 C3_2 1.789(3) .
C2_2 H2A_2 0.9800 .
C2_2 H2AB_2 0.9800 .
C2_2 H2AC_2 0.9800 .
C3_2 H3A_2 0.9800 .
C3_2 H3AB_2 0.9800 .
C3_2 H3AC_2 0.9800 .
